data_7024743
loop_
_publ_author_name
'Manna, Cesar M.'
'Tshuva, Edit Y.'

_publ_section_title
;
 Markedly different cytotoxicity of the two enantiomers of
 C(2)-symmetrical Ti(IV) phenolato complexes; mechanistic implications.
;
_journal_issue 5
_journal_name_full 'Dalton transactions (Cambridge, England : 2003)'
_journal_page_first 1182
_journal_page_last 1184
_journal_paper_doi 10.1039/b920786b
_journal_volume 39
_journal_year 2010
_chemical_formula_moiety '3(C28 H42 N2 O4 Ti),0.5(C4 H10 O)'
_chemical_formula_sum 'C86 H131 N6 O12.5 Ti3'
_chemical_formula_weight 1592.67
_chemical_name_systematic
;
?
;
_space_group_IT_number 2
_symmetry_cell_setting triclinic
_symmetry_space_group_name_Hall '-P 1'
_symmetry_space_group_name_H-M 'P -1'
_atom_sites_solution_hydrogens geom
_atom_sites_solution_primary direct
_atom_sites_solution_secondary difmap
_audit_creation_method SHELXL-97
_cell_angle_alpha 71.809(2)
_cell_angle_beta 75.644(2)
_cell_angle_gamma 76.478(2)
_cell_formula_units_Z 2
_cell_length_a 16.003(2)
_cell_length_b 16.419(2)
_cell_length_c 18.826(3)
_cell_measurement_reflns_used 3639
_cell_measurement_temperature 173(1)
_cell_measurement_theta_max 27.43
_cell_measurement_theta_min 2.32
_cell_volume 4486.4(11)
_computing_cell_refinement 'Bruker SMART'
_computing_data_collection 'Bruker SMART'
_computing_data_reduction 'Bruker SAINT'
_computing_molecular_graphics 'Bruker SHELXTL'
_computing_publication_material 'Bruker SHELXTL'
_computing_structure_refinement 'SHELXL-97 (Sheldrick, 1997)'
_computing_structure_solution 'SHELXS-97 (Sheldrick, 1990)'
_diffrn_ambient_temperature 173(1)
_diffrn_measured_fraction_theta_full 0.974
_diffrn_measured_fraction_theta_max 0.974
_diffrn_measurement_device_type 'CCD area detector'
_diffrn_measurement_method 'phi and omega scans'
_diffrn_radiation_monochromator graphite
_diffrn_radiation_source 'fine-focus sealed tube'
_diffrn_radiation_type MoK\a
_diffrn_radiation_wavelength 0.71073
_diffrn_reflns_av_R_equivalents 0.0720
_diffrn_reflns_av_sigmaI/netI 0.1448
_diffrn_reflns_limit_h_max 17
_diffrn_reflns_limit_h_min -20
_diffrn_reflns_limit_k_max 20
_diffrn_reflns_limit_k_min -20
_diffrn_reflns_limit_l_max 24
_diffrn_reflns_limit_l_min -24
_diffrn_reflns_number 35322
_diffrn_reflns_theta_full 27.00
_diffrn_reflns_theta_max 27.00
_diffrn_reflns_theta_min 2.29
_exptl_absorpt_coefficient_mu 0.320
_exptl_absorpt_correction_type none
_exptl_crystal_colour 'pale yellow'
_exptl_crystal_density_diffrn 1.179
_exptl_crystal_density_method 'not measured'
_exptl_crystal_description plate
_exptl_crystal_F_000 1710
_exptl_crystal_size_max 0.24
_exptl_crystal_size_mid 0.24
_exptl_crystal_size_min 0.13
_refine_diff_density_max 1.031
_refine_diff_density_min -0.708
_refine_diff_density_rms 0.089
_refine_ls_extinction_method none
_refine_ls_goodness_of_fit_ref 1.054
_refine_ls_hydrogen_treatment constr
_refine_ls_matrix_type full
_refine_ls_number_parameters 1001
_refine_ls_number_reflns 19083
_refine_ls_number_restraints 16
_refine_ls_restrained_S_all 1.055
_refine_ls_R_factor_all 0.1989
_refine_ls_R_factor_gt 0.1157
_refine_ls_shift/su_max 0.003
_refine_ls_shift/su_mean 0.000
_refine_ls_structure_factor_coef Fsqd
_refine_ls_weighting_details 'calc w=1/[\s^2^(Fo^2^)+(0.1245P)^2^+3.7688P] where P=(Fo^2^+2Fc^2^)/3'
_refine_ls_weighting_scheme calc
_refine_ls_wR_factor_gt 0.2546
_refine_ls_wR_factor_ref 0.2979
_reflns_number_gt 10133
_reflns_number_total 19083
_reflns_threshold_expression >2sigma(I)
_cod_data_source_file b920786b.txt
_cod_data_source_block RacL5Ti(OiPr)2
_cod_depositor_comments
;
The following automatic conversions were performed:

'_symmetry_cell_setting' value 'Triclinic' changed to 'triclinic'
according to /home/saulius/struct/CIF-dictionaries/cif_core.dic
dictionary named 'cif_core.dic' version 2.4.2 from 2011-04-26.

Automatic conversion script
Id: cif_fix_values 1891 2012-01-12 08:04:46Z andrius 
;
_cod_original_cell_volume 4486.4(10)
_cod_original_sg_symbol_H-M P-1
_cod_original_formula_sum 'C86 H131 N6 O12.50 Ti3'
_cod_database_code 7024743

loop_
_symmetry_equiv_pos_as_xyz
'x, y, z'
'-x, -y, -z'

loop_
_atom_site_label
_atom_site_type_symbol
_atom_site_fract_x
_atom_site_fract_y
_atom_site_fract_z
_atom_site_U_iso_or_equiv
_atom_site_adp_type
_atom_site_occupancy
_atom_site_symmetry_multiplicity
_atom_site_calc_flag
_atom_site_refinement_flags
C1 C 0.9749(4) 0.6870(4) 0.3481(3) 0.0376(15) Uani 1 1 d .
C2 C 1.0149(4) 0.6086(5) 0.3931(3) 0.0474(18) Uani 1 1 d .
H2 H 1.0557 0.6103 0.4214 0.057 Uiso 1 1 calc R
C3 C 0.9959(5) 0.5293(5) 0.3968(4) 0.0550(19) Uani 1 1 d .
H3 H 1.0242 0.4778 0.4276 0.066 Uiso 1 1 calc R
C4 C 0.9379(5) 0.5226(5) 0.3575(4) 0.0554(19) Uani 1 1 d .
C5 C 0.8973(4) 0.5993(4) 0.3133(4) 0.0485(17) Uani 1 1 d .
H5 H 0.8562 0.5959 0.2860 0.058 Uiso 1 1 calc R
C6 C 0.9140(4) 0.6803(4) 0.3070(3) 0.0422(16) Uani 1 1 d .
C7 C 0.8747(4) 0.7596(4) 0.2524(4) 0.0440(16) Uani 1 1 d .
H7A H 0.9172 0.7722 0.2038 0.053 Uiso 1 1 calc R
H7B H 0.8218 0.7479 0.2415 0.053 Uiso 1 1 calc R
C8 C 0.7866(4) 0.8254(4) 0.3556(4) 0.0457(17) Uani 1 1 d .
H8 H 0.8110 0.7720 0.3926 0.055 Uiso 1 1 calc R
C9 C 0.6979(5) 0.8136(5) 0.3489(5) 0.069(2) Uani 1 1 d .
H9A H 0.6743 0.8636 0.3096 0.083 Uiso 1 1 calc R
H9B H 0.7047 0.7602 0.3326 0.083 Uiso 1 1 calc R
C10 C 0.6341(6) 0.8065(6) 0.4239(7) 0.118(4) Uani 1 1 d .
H10A H 0.6557 0.7545 0.4627 0.141 Uiso 1 1 calc R
H10B H 0.5765 0.8001 0.4178 0.141 Uiso 1 1 calc R
C11 C 0.6243(6) 0.8874(6) 0.4502(6) 0.105(4) Uani 1 1 d .
H11A H 0.5826 0.8824 0.4993 0.127 Uiso 1 1 calc R
H11B H 0.6004 0.9391 0.4123 0.127 Uiso 1 1 calc R
C12 C 0.7141(6) 0.8986(6) 0.4597(5) 0.082(3) Uani 1 1 d .
H12A H 0.7073 0.9529 0.4746 0.098 Uiso 1 1 calc R
H12B H 0.7356 0.8493 0.5006 0.098 Uiso 1 1 calc R
C13 C 0.7804(4) 0.9023(4) 0.3853(4) 0.0491(18) Uani 1 1 d .
H13 H 0.7602 0.9561 0.3465 0.059 Uiso 1 1 calc R
C14 C 0.8777(5) 0.9861(4) 0.4084(4) 0.0521(18) Uani 1 1 d .
H14A H 0.9386 0.9827 0.4136 0.063 Uiso 1 1 calc R
H14B H 0.8389 0.9903 0.4575 0.063 Uiso 1 1 calc R
C15 C 0.8534(4) 1.0665(4) 0.3470(4) 0.0448(16) Uani 1 1 d .
C16 C 0.8113(5) 1.1421(5) 0.3676(5) 0.0574(19) Uani 1 1 d .
H16 H 0.7952 1.1392 0.4203 0.069 Uiso 1 1 calc R
C17 C 0.7912(5) 1.2215(5) 0.3160(6) 0.065(2) Uani 1 1 d .
C18 C 0.8130(5) 1.2203(5) 0.2404(5) 0.062(2) Uani 1 1 d .
H18 H 0.7990 1.2728 0.2027 0.075 Uiso 1 1 calc R
C19 C 0.8538(4) 1.1472(4) 0.2175(4) 0.0502(17) Uani 1 1 d .
H19 H 0.8678 1.1501 0.1647 0.060 Uiso 1 1 calc R
C20 C 0.8750(4) 1.0688(4) 0.2705(4) 0.0439(16) Uani 1 1 d .
C21 C 0.9186(6) 0.4354(5) 0.3602(5) 0.086(3) Uani 1 1 d .
H21A H 0.9712 0.4020 0.3365 0.129 Uiso 1 1 calc R
H21B H 0.8712 0.4447 0.3326 0.129 Uiso 1 1 calc R
H21C H 0.9009 0.4031 0.4134 0.129 Uiso 1 1 calc R
C22 C 0.7448(7) 1.3041(5) 0.3406(7) 0.106(4) Uani 1 1 d .
H22A H 0.7869 1.3432 0.3300 0.159 Uiso 1 1 calc R
H22B H 0.7203 1.2884 0.3952 0.159 Uiso 1 1 calc R
H22C H 0.6975 1.3336 0.3121 0.159 Uiso 1 1 calc R
C23 C 1.0394(4) 0.9267(4) 0.1211(3) 0.0494(17) Uani 1 1 d D
H23 H 0.9835 0.9673 0.1117 0.059 Uiso 1 1 calc R
C24 C 1.0678(5) 0.8728(4) 0.0632(3) 0.065(2) Uani 1 1 d D
H24A H 1.1249 0.8364 0.0695 0.098 Uiso 1 1 calc R
H24B H 1.0722 0.9119 0.0115 0.098 Uiso 1 1 calc R
H24C H 1.0245 0.8357 0.0716 0.098 Uiso 1 1 calc R
C25 C 1.1095(5) 0.9796(5) 0.1145(4) 0.069(2) Uani 1 1 d D
H25A H 1.0906 1.0121 0.1531 0.104 Uiso 1 1 calc R
H25B H 1.1180 1.0204 0.0637 0.104 Uiso 1 1 calc R
H25C H 1.1647 0.9402 0.1226 0.104 Uiso 1 1 calc R
C26 C 1.1380(6) 0.8879(6) 0.3304(6) 0.093(3) Uani 1 1 d D
H26 H 1.1697 0.8750 0.2813 0.112 Uiso 1 1 calc R
C27 C 1.1616(9) 0.8071(8) 0.3940(7) 0.160(6) Uani 1 1 d D
H27A H 1.1411 0.8207 0.4432 0.241 Uiso 1 1 calc R
H27B H 1.2252 0.7885 0.3858 0.241 Uiso 1 1 calc R
H27C H 1.1335 0.7601 0.3938 0.241 Uiso 1 1 calc R
C28 C 1.1698(9) 0.9673(8) 0.3342(10) 0.195(8) Uani 1 1 d D
H28A H 1.1486 1.0187 0.2957 0.293 Uiso 1 1 calc R
H28B H 1.2340 0.9570 0.3243 0.293 Uiso 1 1 calc R
H28C H 1.1473 0.9767 0.3849 0.293 Uiso 1 1 calc R
C31 C 0.2626(4) 0.1172(4) 0.9065(3) 0.0348(14) Uani 1 1 d .
C32 C 0.2047(4) 0.0720(4) 0.8958(3) 0.0348(14) Uani 1 1 d .
H32 H 0.1438 0.0855 0.9147 0.042 Uiso 1 1 calc R
C33 C 0.2353(4) 0.0078(4) 0.8580(3) 0.0391(15) Uani 1 1 d .
H33 H 0.1948 -0.0232 0.8530 0.047 Uiso 1 1 calc R
C34 C 0.3226(4) -0.0126(4) 0.8274(3) 0.0419(15) Uani 1 1 d .
C35 C 0.3799(4) 0.0316(4) 0.8386(3) 0.0389(15) Uani 1 1 d .
H35 H 0.4406 0.0186 0.8184 0.047 Uiso 1 1 calc R
C36 C 0.3512(4) 0.0950(4) 0.8788(3) 0.0350(14) Uani 1 1 d .
C37 C 0.4190(4) 0.1336(4) 0.8945(3) 0.0395(15) Uani 1 1 d .
H37A H 0.4333 0.0999 0.9449 0.047 Uiso 1 1 calc R
H37B H 0.4730 0.1280 0.8558 0.047 Uiso 1 1 calc R
C38 C 0.3767(4) 0.2851(4) 0.8181(3) 0.0375(15) Uani 1 1 d .
H38 H 0.3379 0.2607 0.7987 0.045 Uiso 1 1 calc R
C39 C 0.4627(5) 0.2926(5) 0.7595(3) 0.0553(19) Uani 1 1 d .
H39A H 0.5052 0.3088 0.7808 0.066 Uiso 1 1 calc R
H39B H 0.4880 0.2355 0.7490 0.066 Uiso 1 1 calc R
C40 C 0.4473(6) 0.3609(5) 0.6852(3) 0.066(2) Uani 1 1 d .
H40A H 0.5042 0.3676 0.6501 0.079 Uiso 1 1 calc R
H40B H 0.4110 0.3409 0.6606 0.079 Uiso 1 1 calc R
C41 C 0.4025(6) 0.4469(5) 0.6991(4) 0.064(2) Uani 1 1 d .
H41A H 0.3921 0.4892 0.6502 0.077 Uiso 1 1 calc R
H41B H 0.4410 0.4691 0.7200 0.077 Uiso 1 1 calc R
C42 C 0.3155(5) 0.4397(4) 0.7546(3) 0.0494(18) Uani 1 1 d .
H42A H 0.2750 0.4225 0.7319 0.059 Uiso 1 1 calc R
H42B H 0.2888 0.4969 0.7642 0.059 Uiso 1 1 calc R
C43 C 0.3291(4) 0.3723(4) 0.8297(3) 0.0391(15) Uani 1 1 d .
H43 H 0.3670 0.3938 0.8524 0.047 Uiso 1 1 calc R
C44 C 0.1998(4) 0.4356(4) 0.9119(3) 0.0406(15) Uani 1 1 d .
H44A H 0.1469 0.4202 0.9500 0.049 Uiso 1 1 calc R
H44B H 0.1804 0.4812 0.8677 0.049 Uiso 1 1 calc R
C45 C 0.2539(4) 0.4714(4) 0.9464(3) 0.0383(15) Uani 1 1 d .
C46 C 0.2412(4) 0.5603(4) 0.9378(3) 0.0434(16) Uani 1 1 d .
H46 H 0.1988 0.5973 0.9092 0.052 Uiso 1 1 calc R
C47 C 0.2871(5) 0.5974(5) 0.9691(4) 0.0517(19) Uani 1 1 d .
C48 C 0.3498(5) 0.5422(5) 1.0100(4) 0.054(2) Uani 1 1 d .
H48 H 0.3828 0.5661 1.0315 0.065 Uiso 1 1 calc R
C49 C 0.3648(4) 0.4535(5) 1.0199(3) 0.0456(17) Uani 1 1 d .
H49 H 0.4084 0.4173 1.0474 0.055 Uiso 1 1 calc R
C50 C 0.3163(4) 0.4165(4) 0.9896(3) 0.0383(15) Uani 1 1 d .
C51 C 0.3565(5) -0.0827(5) 0.7857(4) 0.061(2) Uani 1 1 d .
H51A H 0.3986 -0.0617 0.7395 0.091 Uiso 1 1 calc R
H51B H 0.3074 -0.0967 0.7718 0.091 Uiso 1 1 calc R
H51C H 0.3853 -0.1349 0.8188 0.091 Uiso 1 1 calc R
C52 C 0.2698(6) 0.6946(5) 0.9601(4) 0.072(2) Uani 1 1 d .
H52A H 0.2617 0.7052 1.0100 0.108 Uiso 1 1 calc R
H52B H 0.2168 0.7213 0.9386 0.108 Uiso 1 1 calc R
H52C H 0.3197 0.7201 0.9260 0.108 Uiso 1 1 calc R
C53 C 0.3443(5) 0.1234(4) 1.1280(4) 0.071(2) Uani 1 1 d D
H53 H 0.2877 0.1437 1.1596 0.085 Uiso 1 1 calc R
C54 C 0.3570(6) 0.0242(4) 1.1509(5) 0.080(3) Uani 1 1 d D
H54A H 0.3037 0.0058 1.1491 0.120 Uiso 1 1 calc R
H54B H 0.3691 0.0015 1.2027 0.120 Uiso 1 1 calc R
H54C H 0.4064 0.0016 1.1155 0.120 Uiso 1 1 calc R
C55 C 0.4140(5) 0.1622(5) 1.1424(4) 0.068(2) Uani 1 1 d D
H55A H 0.4706 0.1452 1.1114 0.102 Uiso 1 1 calc R
H55B H 0.4180 0.1406 1.1964 0.102 Uiso 1 1 calc R
H55C H 0.3983 0.2257 1.1287 0.102 Uiso 1 1 calc R
C56 C 0.0907(4) 0.2401(4) 1.0757(3) 0.0523(18) Uani 1 1 d D
H56 H 0.0888 0.1960 1.0498 0.063 Uiso 1 1 calc R
C57 C 0.0853(5) 0.1970(5) 1.1611(3) 0.068(2) Uani 1 1 d D
H57A H 0.1341 0.1483 1.1691 0.102 Uiso 1 1 calc R
H57B H 0.0298 0.1753 1.1825 0.102 Uiso 1 1 calc R
H57C H 0.0887 0.2396 1.1864 0.102 Uiso 1 1 calc R
C58 C 0.0129(5) 0.3142(5) 1.0631(5) 0.082(3) Uani 1 1 d D
H58A H 0.0148 0.3578 1.0880 0.123 Uiso 1 1 calc R
H58B H -0.0418 0.2910 1.0848 0.123 Uiso 1 1 calc R
H58C H 0.0159 0.3413 1.0084 0.123 Uiso 1 1 calc R
C61 C 0.1884(4) 0.3358(4) 0.3843(3) 0.0368(14) Uani 1 1 d .
C62 C 0.1260(4) 0.3151(4) 0.4514(3) 0.0411(16) Uani 1 1 d .
H62 H 0.1215 0.3415 0.4908 0.049 Uiso 1 1 calc R
C63 C 0.0713(4) 0.2578(5) 0.4613(3) 0.0472(18) Uani 1 1 d .
H63 H 0.0300 0.2447 0.5075 0.057 Uiso 1 1 calc R
C64 C 0.0756(5) 0.2188(5) 0.4048(4) 0.0541(19) Uani 1 1 d .
C65 C 0.1382(5) 0.2388(4) 0.3378(4) 0.0498(17) Uani 1 1 d .
H65 H 0.1423 0.2119 0.2988 0.060 Uiso 1 1 calc R
C66 C 0.1945(4) 0.2968(4) 0.3265(3) 0.0379(15) Uani 1 1 d .
C67 C 0.2589(4) 0.3173(4) 0.2528(3) 0.0405(15) Uani 1 1 d .
H67A H 0.3176 0.2840 0.2604 0.049 Uiso 1 1 calc R
H67B H 0.2414 0.2992 0.2140 0.049 Uiso 1 1 calc R
C68 C 0.1785(4) 0.4680(4) 0.2124(3) 0.0350(14) Uani 1 1 d .
H68 H 0.1344 0.4525 0.2603 0.042 Uiso 1 1 calc R
C69 C 0.1439(4) 0.4579(4) 0.1484(3) 0.0414(15) Uani 1 1 d .
H69A H 0.1346 0.3972 0.1600 0.050 Uiso 1 1 calc R
H69B H 0.1877 0.4699 0.1006 0.050 Uiso 1 1 calc R
C70 C 0.0583(4) 0.5196(4) 0.1373(4) 0.0487(17) Uani 1 1 d .
H70A H 0.0130 0.5044 0.1835 0.058 Uiso 1 1 calc R
H70B H 0.0383 0.5131 0.0939 0.058 Uiso 1 1 calc R
C71 C 0.0692(5) 0.6134(5) 0.1221(4) 0.0501(18) Uani 1 1 d .
H71A H 0.0121 0.6521 0.1175 0.060 Uiso 1 1 calc R
H71B H 0.1104 0.6304 0.0733 0.060 Uiso 1 1 calc R
C72 C 0.1042(4) 0.6245(4) 0.1866(3) 0.0374(14) Uani 1 1 d .
H72A H 0.1147 0.6849 0.1740 0.045 Uiso 1 1 calc R
H72B H 0.0597 0.6143 0.2341 0.045 Uiso 1 1 calc R
C73 C 0.1893(4) 0.5611(4) 0.1997(3) 0.0352(14) Uani 1 1 d .
H73 H 0.2355 0.5765 0.1534 0.042 Uiso 1 1 calc R
C74 C 0.2458(4) 0.6498(4) 0.2580(3) 0.0363(14) Uani 1 1 d .
H74A H 0.2659 0.6478 0.3042 0.044 Uiso 1 1 calc R
H74B H 0.1940 0.6965 0.2521 0.044 Uiso 1 1 calc R
C75 C 0.3175(4) 0.6704(4) 0.1895(3) 0.0373(15) Uani 1 1 d .
C76 C 0.3144(4) 0.7533(4) 0.1422(3) 0.0439(16) Uani 1 1 d .
H76 H 0.2666 0.7967 0.1542 0.053 Uiso 1 1 calc R
C77 C 0.3774(4) 0.7772(5) 0.0776(3) 0.0453(17) Uani 1 1 d .
C78 C 0.4478(4) 0.7117(5) 0.0623(3) 0.0479(18) Uani 1 1 d .
H78 H 0.4929 0.7254 0.0191 0.057 Uiso 1 1 calc R
C79 C 0.4523(4) 0.6282(4) 0.1088(3) 0.0403(15) Uani 1 1 d .
H79 H 0.5009 0.5855 0.0969 0.048 Uiso 1 1 calc R
C80 C 0.3883(4) 0.6039(4) 0.1729(3) 0.0363(14) Uani 1 1 d .
C81 C 0.0134(6) 0.1580(6) 0.4133(5) 0.089(3) Uani 1 1 d .
H81A H 0.0347 0.1268 0.3738 0.134 Uiso 1 1 calc R
H81B H -0.0450 0.1918 0.4079 0.134 Uiso 1 1 calc R
H81C H 0.0103 0.1161 0.4636 0.134 Uiso 1 1 calc R
C82 C 0.3691(5) 0.8687(5) 0.0245(4) 0.065(2) Uani 1 1 d .
H82A H 0.3137 0.9034 0.0425 0.098 Uiso 1 1 calc R
H82B H 0.3701 0.8660 -0.0270 0.098 Uiso 1 1 calc R
H82C H 0.4180 0.8956 0.0237 0.098 Uiso 1 1 calc R
C83 C 0.5015(5) 0.3314(4) 0.2883(4) 0.061(2) Uani 1 1 d D
H83 H 0.5282 0.3726 0.3017 0.073 Uiso 1 1 calc R
C84 C 0.5344(7) 0.3368(7) 0.2034(4) 0.123(5) Uani 1 1 d D
H84A H 0.5135 0.2925 0.1908 0.184 Uiso 1 1 calc R
H84B H 0.5986 0.3267 0.1925 0.184 Uiso 1 1 calc R
H84C H 0.5123 0.3946 0.1729 0.184 Uiso 1 1 calc R
C85 C 0.5259(6) 0.2394(5) 0.3390(5) 0.088(3) Uani 1 1 d D
H85A H 0.5027 0.2384 0.3925 0.132 Uiso 1 1 calc R
H85B H 0.5898 0.2227 0.3312 0.132 Uiso 1 1 calc R
H85C H 0.5009 0.1983 0.3257 0.132 Uiso 1 1 calc R
C86 C 0.3332(5) 0.4698(6) 0.4515(4) 0.091(3) Uani 1 1 d D
H86 H 0.2964 0.4230 0.4716 0.109 Uiso 1 1 calc R
C87 C 0.4239(6) 0.4348(7) 0.4728(5) 0.114(4) Uani 1 1 d D
H87A H 0.4549 0.3897 0.4472 0.172 Uiso 1 1 calc R
H87B H 0.4173 0.4099 0.5281 0.172 Uiso 1 1 calc R
H87C H 0.4575 0.4824 0.4569 0.172 Uiso 1 1 calc R
C88 C 0.2871(11) 0.5488(9) 0.4811(7) 0.244(11) Uani 1 1 d D
H88A H 0.3248 0.5932 0.4629 0.365 Uiso 1 1 calc R
H88B H 0.2748 0.5311 0.5369 0.365 Uiso 1 1 calc R
H88C H 0.2319 0.5728 0.4625 0.365 Uiso 1 1 calc R
C91 C 0.4155(9) 1.0109(9) 0.3696(8) 0.056(4) Uani 0.50 1 d PD
H91A H 0.4655 1.0316 0.3303 0.068 Uiso 0.50 1 calc PR
H91B H 0.4272 1.0077 0.4197 0.068 Uiso 0.50 1 calc PR
C92 C 0.3331(9) 1.0782(9) 0.3557(7) 0.070(5) Uani 0.50 1 d PD
H92A H 0.3200 1.0815 0.3066 0.104 Uiso 0.50 1 calc PR
H92B H 0.3427 1.1352 0.3552 0.104 Uiso 0.50 1 calc PR
H92C H 0.2838 1.0610 0.3965 0.104 Uiso 0.50 1 calc PR
C93 C 0.3779(13) 0.8803(9) 0.4350(9) 0.088(6) Uiso 0.50 1 d PD
H93A H 0.3149 0.9041 0.4475 0.105 Uiso 0.50 1 calc PR
H93B H 0.4062 0.8837 0.4749 0.105 Uiso 0.50 1 calc PR
C94 C 0.3872(12) 0.7845(9) 0.4377(10) 0.085(5) Uiso 0.50 1 d PD
H94A H 0.3332 0.7743 0.4288 0.128 Uiso 0.50 1 calc PR
H94B H 0.3979 0.7479 0.4879 0.128 Uiso 0.50 1 calc PR
H94C H 0.4364 0.7699 0.3983 0.128 Uiso 0.50 1 calc PR
N1 N 0.8504(3) 0.8371(3) 0.2833(3) 0.0401(13) Uani 1 1 d .
H1 H 0.8229 0.8817 0.2479 0.048 Uiso 1 1 calc R
N2 N 0.8705(3) 0.9063(3) 0.3920(3) 0.0441(13) Uani 1 1 d .
H2A H 0.8844 0.8605 0.4334 0.053 Uiso 1 1 calc R
N3 N 0.3904(3) 0.2265(3) 0.8939(2) 0.0344(12) Uani 1 1 d .
H3A H 0.4366 0.2429 0.9047 0.041 Uiso 1 1 calc R
N4 N 0.2484(3) 0.3581(3) 0.8869(2) 0.0339(11) Uani 1 1 d .
H4 H 0.2115 0.3425 0.8640 0.041 Uiso 1 1 calc R
N5 N 0.2630(3) 0.4116(3) 0.2253(2) 0.0361(12) Uani 1 1 d .
H5A H 0.3003 0.4198 0.1780 0.043 Uiso 1 1 calc R
N6 N 0.2204(3) 0.5646(3) 0.2671(2) 0.0344(12) Uani 1 1 d .
H6 H 0.1730 0.5587 0.3075 0.041 Uiso 1 1 calc R
O1 O 0.9957(3) 0.7631(3) 0.3439(2) 0.0407(10) Uani 1 1 d .
O2 O 0.9147(3) 0.9977(3) 0.2469(2) 0.0437(11) Uani 1 1 d .
O3 O 1.0256(3) 0.8707(3) 0.1961(2) 0.0455(11) Uani 1 1 d .
O4 O 1.0516(3) 0.9110(3) 0.3262(3) 0.0506(12) Uani 1 1 d .
O5 O 0.2297(3) 0.1793(3) 0.9424(2) 0.0375(10) Uani 1 1 d .
O6 O 0.3311(3) 0.3292(3) 1.0029(2) 0.0398(10) Uani 1 1 d .
O7 O 0.3333(3) 0.1547(3) 1.0523(2) 0.0568(13) Uani 1 1 d .
O8 O 0.1700(3) 0.2730(3) 1.0450(2) 0.0453(11) Uani 1 1 d .
O9 O 0.2371(3) 0.3952(3) 0.3765(2) 0.0386(10) Uani 1 1 d .
O10 O 0.3929(3) 0.5225(3) 0.2149(2) 0.0394(10) Uani 1 1 d .
O11 O 0.4110(3) 0.3557(3) 0.3024(3) 0.0524(12) Uani 1 1 d .
O12 O 0.3456(3) 0.4975(3) 0.3720(2) 0.0530(12) Uani 1 1 d .
O13 O 0.4123(9) 0.9304(10) 0.3684(7) 0.112(5) Uani 0.50 1 d PD
Ti1 Ti 0.97129(7) 0.88282(7) 0.28970(6) 0.0369(3) Uani 1 1 d .
Ti2 Ti 0.27608(7) 0.24418(7) 0.98902(5) 0.0354(3) Uani 1 1 d .
Ti3 Ti 0.32735(7) 0.45148(8) 0.30229(6) 0.0377(3) Uani 1 1 d .

loop_
_atom_site_aniso_label
_atom_site_aniso_U_11
_atom_site_aniso_U_22
_atom_site_aniso_U_33
_atom_site_aniso_U_23
_atom_site_aniso_U_13
_atom_site_aniso_U_12
C1 0.032(3) 0.044(4) 0.022(3) 0.002(3) -0.004(2) 0.002(3)
C2 0.046(4) 0.064(5) 0.017(3) -0.006(3) -0.003(3) 0.010(3)
C3 0.060(5) 0.042(4) 0.040(4) 0.009(3) 0.000(3) -0.004(4)
C4 0.043(4) 0.042(4) 0.063(4) 0.006(4) -0.004(4) -0.005(3)
C5 0.032(4) 0.044(4) 0.058(4) 0.002(3) -0.004(3) -0.010(3)
C6 0.034(4) 0.036(4) 0.040(3) 0.008(3) -0.001(3) -0.006(3)
C7 0.041(4) 0.037(4) 0.053(4) -0.009(3) -0.014(3) -0.004(3)
C8 0.037(4) 0.032(4) 0.048(4) 0.006(3) 0.003(3) -0.003(3)
C9 0.037(4) 0.053(5) 0.109(7) -0.018(5) 0.000(4) -0.011(4)
C10 0.067(6) 0.081(7) 0.180(11) -0.043(7) 0.051(7) -0.034(6)
C11 0.047(5) 0.080(7) 0.154(10) -0.031(7) 0.047(6) -0.012(5)
C12 0.076(6) 0.065(6) 0.071(5) -0.011(4) 0.031(5) -0.005(5)
C13 0.027(4) 0.046(4) 0.055(4) -0.007(3) 0.009(3) 0.003(3)
C14 0.052(4) 0.056(5) 0.044(4) -0.014(3) -0.012(3) 0.002(4)
C15 0.030(4) 0.041(4) 0.064(4) -0.018(3) -0.010(3) -0.001(3)
C16 0.044(4) 0.055(5) 0.078(5) -0.019(4) -0.018(4) -0.009(4)
C17 0.051(5) 0.038(4) 0.112(7) -0.017(5) -0.029(5) -0.008(4)
C18 0.059(5) 0.033(4) 0.091(6) 0.010(4) -0.031(5) -0.021(4)
C19 0.050(4) 0.034(4) 0.065(4) -0.002(3) -0.017(4) -0.012(3)
C20 0.032(4) 0.046(4) 0.051(4) 0.000(3) -0.012(3) -0.014(3)
C21 0.070(6) 0.047(5) 0.120(8) 0.009(5) -0.017(5) -0.017(4)
C22 0.106(8) 0.046(5) 0.178(11) -0.048(6) -0.037(8) -0.002(5)
C23 0.052(4) 0.048(4) 0.035(3) 0.002(3) -0.005(3) -0.005(3)
C24 0.087(6) 0.067(5) 0.029(3) -0.008(3) -0.005(4) -0.005(5)
C25 0.090(6) 0.047(5) 0.055(4) 0.004(4) 0.007(4) -0.025(4)
C26 0.062(6) 0.118(9) 0.101(7) -0.017(7) -0.031(5) -0.020(6)
C27 0.116(11) 0.202(16) 0.152(12) -0.015(11) -0.060(10) -0.012(10)
C28 0.134(12) 0.187(16) 0.29(2) -0.001(14) -0.118(13) -0.076(11)
C31 0.037(4) 0.042(4) 0.023(3) -0.002(3) -0.009(2) -0.007(3)
C32 0.033(3) 0.033(3) 0.031(3) 0.002(3) -0.012(3) -0.001(3)
C33 0.044(4) 0.032(4) 0.040(3) 0.000(3) -0.015(3) -0.008(3)
C34 0.055(4) 0.034(4) 0.040(3) -0.007(3) -0.018(3) -0.010(3)
C35 0.042(4) 0.035(4) 0.041(3) -0.013(3) -0.012(3) 0.001(3)
C36 0.043(4) 0.039(4) 0.025(3) 0.001(3) -0.015(3) -0.014(3)
C37 0.041(4) 0.046(4) 0.039(3) -0.026(3) -0.006(3) -0.003(3)
C38 0.042(4) 0.050(4) 0.029(3) -0.015(3) -0.010(3) -0.015(3)
C39 0.062(5) 0.070(5) 0.039(4) -0.024(4) 0.003(3) -0.023(4)
C40 0.097(6) 0.081(6) 0.029(3) -0.021(4) 0.010(4) -0.046(5)
C41 0.099(6) 0.065(5) 0.033(3) -0.002(3) -0.007(4) -0.043(5)
C42 0.071(5) 0.045(4) 0.035(3) 0.003(3) -0.024(3) -0.019(4)
C43 0.049(4) 0.051(4) 0.026(3) -0.008(3) -0.012(3) -0.022(3)
C44 0.045(4) 0.035(4) 0.044(3) -0.003(3) -0.021(3) -0.008(3)
C45 0.039(4) 0.049(4) 0.032(3) -0.018(3) -0.003(3) -0.011(3)
C46 0.051(4) 0.041(4) 0.038(3) -0.016(3) 0.000(3) -0.009(3)
C47 0.065(5) 0.061(5) 0.041(4) -0.034(4) 0.009(3) -0.025(4)
C48 0.049(4) 0.089(6) 0.042(4) -0.043(4) 0.009(3) -0.031(4)
C49 0.040(4) 0.072(5) 0.038(3) -0.033(3) -0.004(3) -0.013(4)
C50 0.035(4) 0.053(4) 0.030(3) -0.020(3) 0.003(3) -0.010(3)
C51 0.059(5) 0.058(5) 0.075(5) -0.033(4) -0.017(4) -0.005(4)
C52 0.110(7) 0.064(5) 0.054(4) -0.034(4) 0.007(4) -0.039(5)
C53 0.086(6) 0.068(6) 0.056(5) 0.011(4) -0.036(4) -0.023(5)
C54 0.098(7) 0.064(6) 0.073(5) -0.003(4) -0.045(5) 0.003(5)
C55 0.079(6) 0.072(6) 0.060(5) -0.017(4) -0.041(4) 0.003(5)
C56 0.058(5) 0.064(5) 0.042(4) -0.025(3) 0.000(3) -0.021(4)
C57 0.058(5) 0.086(6) 0.048(4) 0.013(4) -0.013(4) -0.028(5)
C58 0.050(5) 0.091(7) 0.083(6) 0.019(5) -0.031(4) -0.010(5)
C61 0.033(3) 0.037(4) 0.030(3) 0.006(3) -0.010(3) -0.002(3)
C62 0.035(4) 0.053(4) 0.027(3) 0.000(3) -0.010(3) -0.001(3)
C63 0.035(4) 0.065(5) 0.028(3) 0.005(3) -0.010(3) -0.002(3)
C64 0.047(4) 0.058(5) 0.046(4) 0.017(3) -0.021(3) -0.016(4)
C65 0.055(4) 0.051(4) 0.040(4) -0.002(3) -0.018(3) -0.007(4)
C66 0.041(4) 0.039(4) 0.030(3) -0.006(3) -0.012(3) -0.001(3)
C67 0.040(4) 0.040(4) 0.036(3) -0.010(3) -0.005(3) 0.000(3)
C68 0.036(3) 0.043(4) 0.022(3) -0.005(3) -0.008(2) -0.001(3)
C69 0.050(4) 0.043(4) 0.034(3) -0.014(3) -0.008(3) -0.008(3)
C70 0.049(4) 0.060(5) 0.041(4) -0.011(3) -0.018(3) -0.011(4)
C71 0.044(4) 0.059(5) 0.042(4) -0.004(3) -0.014(3) -0.005(3)
C72 0.035(3) 0.043(4) 0.028(3) -0.006(3) -0.009(3) 0.002(3)
C73 0.030(3) 0.048(4) 0.022(3) -0.001(3) -0.008(2) -0.003(3)
C74 0.037(4) 0.047(4) 0.027(3) -0.014(3) -0.003(3) -0.010(3)
C75 0.042(4) 0.048(4) 0.026(3) -0.012(3) -0.005(3) -0.014(3)
C76 0.046(4) 0.056(4) 0.034(3) -0.011(3) -0.012(3) -0.013(3)
C77 0.042(4) 0.061(5) 0.031(3) 0.000(3) -0.013(3) -0.016(4)
C78 0.041(4) 0.082(5) 0.024(3) -0.003(3) -0.008(3) -0.029(4)
C79 0.032(3) 0.065(5) 0.029(3) -0.019(3) -0.006(3) -0.010(3)
C80 0.040(4) 0.050(4) 0.026(3) -0.018(3) -0.005(3) -0.012(3)
C81 0.090(7) 0.109(8) 0.076(6) -0.001(5) -0.019(5) -0.061(6)
C82 0.075(6) 0.064(5) 0.050(4) 0.002(4) -0.007(4) -0.026(4)
C83 0.049(5) 0.053(5) 0.084(5) -0.019(4) -0.013(4) -0.012(4)
C84 0.114(9) 0.102(8) 0.079(7) 0.000(6) 0.036(6) 0.029(7)
C85 0.064(6) 0.074(6) 0.108(7) -0.010(5) -0.031(5) 0.015(5)
C86 0.106(8) 0.145(9) 0.036(4) -0.013(5) -0.016(5) -0.062(7)
C87 0.134(10) 0.142(10) 0.058(5) 0.001(6) -0.053(6) -0.006(8)
C88 0.238(19) 0.36(3) 0.095(9) -0.132(14) -0.051(11) 0.137(18)
C91 0.060(10) 0.058(10) 0.054(9) -0.018(8) -0.029(8) 0.007(8)
C92 0.095(13) 0.098(13) 0.022(6) -0.012(7) -0.008(7) -0.040(11)
N1 0.038(3) 0.033(3) 0.037(3) 0.006(2) -0.013(2) 0.003(2)
N2 0.041(3) 0.042(3) 0.035(3) -0.001(2) -0.002(2) 0.003(3)
N3 0.031(3) 0.048(3) 0.030(2) -0.012(2) -0.013(2) -0.008(2)
N4 0.037(3) 0.040(3) 0.031(2) -0.009(2) -0.016(2) -0.009(2)
N5 0.033(3) 0.043(3) 0.025(2) -0.009(2) -0.003(2) 0.003(2)
N6 0.026(3) 0.053(3) 0.023(2) -0.013(2) 0.0038(19) -0.009(2)
O1 0.043(3) 0.041(3) 0.033(2) -0.0066(19) -0.0113(19) 0.002(2)
O2 0.046(3) 0.037(3) 0.042(2) -0.006(2) -0.007(2) -0.003(2)
O3 0.045(3) 0.045(3) 0.036(2) 0.000(2) -0.005(2) -0.003(2)
O4 0.034(3) 0.059(3) 0.063(3) -0.025(2) -0.012(2) -0.001(2)
O5 0.031(2) 0.046(3) 0.037(2) -0.014(2) -0.0035(18) -0.0088(19)
O6 0.035(2) 0.053(3) 0.035(2) -0.013(2) -0.0162(18) -0.002(2)
O7 0.077(4) 0.060(3) 0.031(2) -0.008(2) -0.025(2) 0.002(3)
O8 0.047(3) 0.051(3) 0.041(2) -0.021(2) 0.004(2) -0.018(2)
O9 0.040(2) 0.045(3) 0.029(2) -0.0129(19) -0.0012(18) -0.006(2)
O10 0.030(2) 0.049(3) 0.036(2) -0.010(2) -0.0055(18) -0.001(2)
O11 0.036(3) 0.052(3) 0.060(3) -0.009(2) -0.005(2) -0.002(2)
O12 0.060(3) 0.069(3) 0.029(2) 0.000(2) -0.016(2) -0.018(3)
O13 0.096(10) 0.177(16) 0.094(10) -0.059(10) -0.049(8) -0.022(10)
Ti1 0.0326(6) 0.0413(7) 0.0311(6) -0.0040(5) -0.0061(5) -0.0032(5)
Ti2 0.0396(7) 0.0421(7) 0.0232(5) -0.0068(5) -0.0095(5) -0.0039(5)
Ti3 0.0328(6) 0.0467(7) 0.0300(5) -0.0071(5) -0.0075(5) -0.0026(5)

loop_
_atom_type_symbol
_atom_type_description
_atom_type_scat_dispersion_real
_atom_type_scat_dispersion_imag
_atom_type_scat_source
C C 0.0033 0.0016 'International Tables Vol C Tables 4.2.6.8 and 6.1.1.4'
H H 0.0000 0.0000 'International Tables Vol C Tables 4.2.6.8 and 6.1.1.4'
N N 0.0061 0.0033 'International Tables Vol C Tables 4.2.6.8 and 6.1.1.4'
O O 0.0106 0.0060 'International Tables Vol C Tables 4.2.6.8 and 6.1.1.4'
Ti Ti 0.2776 0.4457 'International Tables Vol C Tables 4.2.6.8 and 6.1.1.4'

loop_
_geom_angle_atom_site_label_1
_geom_angle_atom_site_label_2
_geom_angle_atom_site_label_3
_geom_angle
O1 C1 C2 120.4(6)
O1 C1 C6 122.8(5)
C2 C1 C6 116.7(6)
C3 C2 C1 121.3(7)
C3 C2 H2 119.3
C1 C2 H2 119.3
C4 C3 C2 122.1(7)
C4 C3 H3 119.0
C2 C3 H3 119.0
C3 C4 C5 117.4(7)
C3 C4 C21 122.1(7)
C5 C4 C21 120.5(7)
C6 C5 C4 123.1(7)
C6 C5 H5 118.4
C4 C5 H5 118.4
C5 C6 C1 119.3(6)
C5 C6 C7 120.3(6)
C1 C6 C7 120.2(6)
N1 C7 C6 111.8(5)
N1 C7 H7A 109.3
C6 C7 H7A 109.3
N1 C7 H7B 109.3
C6 C7 H7B 109.3
H7A C7 H7B 107.9
N1 C8 C13 107.0(5)
N1 C8 C9 113.8(6)
C13 C8 C9 112.3(6)
N1 C8 H8 107.8
C13 C8 H8 107.8
C9 C8 H8 107.8
C10 C9 C8 111.3(8)
C10 C9 H9A 109.4
C8 C9 H9A 109.4
C10 C9 H9B 109.4
C8 C9 H9B 109.4
H9A C9 H9B 108.0
C9 C10 C11 109.8(7)
C9 C10 H10A 109.7
C11 C10 H10A 109.7
C9 C10 H10B 109.7
C11 C10 H10B 109.7
H10A C10 H10B 108.2
C10 C11 C12 110.4(7)
C10 C11 H11A 109.6
C12 C11 H11A 109.6
C10 C11 H11B 109.6
C12 C11 H11B 109.6
H11A C11 H11B 108.1
C13 C12 C11 110.3(8)
C13 C12 H12A 109.6
C11 C12 H12A 109.6
C13 C12 H12B 109.6
C11 C12 H12B 109.6
H12A C12 H12B 108.1
N2 C13 C8 107.9(5)
N2 C13 C12 113.3(6)
C8 C13 C12 111.9(6)
N2 C13 H13 107.9
C8 C13 H13 107.9
C12 C13 H13 107.9
N2 C14 C15 112.1(5)
N2 C14 H14A 109.2
C15 C14 H14A 109.2
N2 C14 H14B 109.2
C15 C14 H14B 109.2
H14A C14 H14B 107.9
C20 C15 C16 119.0(7)
C20 C15 C14 122.4(6)
C16 C15 C14 118.6(6)
C17 C16 C15 123.9(8)
C17 C16 H16 118.0
C15 C16 H16 118.0
C18 C17 C16 115.0(7)
C18 C17 C22 122.3(8)
C16 C17 C22 122.7(9)
C19 C18 C17 123.1(7)
C19 C18 H18 118.4
C17 C18 H18 118.4
C18 C19 C20 120.7(7)
C18 C19 H19 119.7
C20 C19 H19 119.7
O2 C20 C15 121.9(6)
O2 C20 C19 119.8(6)
C15 C20 C19 118.3(7)
C4 C21 H21A 109.5
C4 C21 H21B 109.5
H21A C21 H21B 109.5
C4 C21 H21C 109.5
H21A C21 H21C 109.5
H21B C21 H21C 109.5
C17 C22 H22A 109.5
C17 C22 H22B 109.5
H22A C22 H22B 109.5
C17 C22 H22C 109.5
H22A C22 H22C 109.5
H22B C22 H22C 109.5
O3 C23 C24 109.8(5)
O3 C23 C25 108.4(5)
C24 C23 C25 111.0(6)
O3 C23 H23 109.2
C24 C23 H23 109.2
C25 C23 H23 109.2
C23 C24 H24A 109.5
C23 C24 H24B 109.5
H24A C24 H24B 109.5
C23 C24 H24C 109.5
H24A C24 H24C 109.5
H24B C24 H24C 109.5
C23 C25 H25A 109.5
C23 C25 H25B 109.5
H25A C25 H25B 109.5
C23 C25 H25C 109.5
H25A C25 H25C 109.5
H25B C25 H25C 109.5
O4 C26 C27 115.7(8)
O4 C26 C28 108.2(8)
C27 C26 C28 112.1(10)
O4 C26 H26 106.8
C27 C26 H26 106.8
C28 C26 H26 106.8
C26 C27 H27A 109.5
C26 C27 H27B 109.5
H27A C27 H27B 109.5
C26 C27 H27C 109.5
H27A C27 H27C 109.5
H27B C27 H27C 109.5
C26 C28 H28A 109.5
C26 C28 H28B 109.5
H28A C28 H28B 109.5
C26 C28 H28C 109.5
H28A C28 H28C 109.5
H28B C28 H28C 109.5
O5 C31 C36 123.7(5)
O5 C31 C32 118.3(5)
C36 C31 C32 117.9(6)
C33 C32 C31 120.7(6)
C33 C32 H32 119.7
C31 C32 H32 119.7
C34 C33 C32 122.0(6)
C34 C33 H33 119.0
C32 C33 H33 119.0
C33 C34 C35 117.3(6)
C33 C34 C51 122.3(6)
C35 C34 C51 120.4(6)
C34 C35 C36 121.9(6)
C34 C35 H35 119.0
C36 C35 H35 119.0
C31 C36 C35 120.0(6)
C31 C36 C37 121.6(5)
C35 C36 C37 118.3(6)
N3 C37 C36 113.4(5)
N3 C37 H37A 108.9
C36 C37 H37A 108.9
N3 C37 H37B 108.9
C36 C37 H37B 108.9
H37A C37 H37B 107.7
N3 C38 C43 107.5(4)
N3 C38 C39 112.7(5)
C43 C38 C39 112.1(5)
N3 C38 H38 108.1
C43 C38 H38 108.1
C39 C38 H38 108.1
C40 C39 C38 111.1(6)
C40 C39 H39A 109.4
C38 C39 H39A 109.4
C40 C39 H39B 109.4
C38 C39 H39B 109.4
H39A C39 H39B 108.0
C41 C40 C39 111.3(5)
C41 C40 H40A 109.4
C39 C40 H40A 109.4
C41 C40 H40B 109.4
C39 C40 H40B 109.4
H40A C40 H40B 108.0
C40 C41 C42 111.5(6)
C40 C41 H41A 109.3
C42 C41 H41A 109.3
C40 C41 H41B 109.3
C42 C41 H41B 109.3
H41A C41 H41B 108.0
C41 C42 C43 110.5(6)
C41 C42 H42A 109.5
C43 C42 H42A 109.5
C41 C42 H42B 109.5
C43 C42 H42B 109.5
H42A C42 H42B 108.1
N4 C43 C38 108.0(5)
N4 C43 C42 115.0(5)
C38 C43 C42 112.1(5)
N4 C43 H43 107.1
C38 C43 H43 107.1
C42 C43 H43 107.1
N4 C44 C45 112.5(5)
N4 C44 H44A 109.1
C45 C44 H44A 109.1
N4 C44 H44B 109.1
C45 C44 H44B 109.1
H44A C44 H44B 107.8
C46 C45 C50 118.3(6)
C46 C45 C44 119.9(6)
C50 C45 C44 121.8(6)
C47 C46 C45 123.0(7)
C47 C46 H46 118.5
C45 C46 H46 118.5
C46 C47 C48 117.7(6)
C46 C47 C52 121.5(7)
C48 C47 C52 120.9(7)
C49 C48 C47 121.4(6)
C49 C48 H48 119.3
C47 C48 H48 119.3
C48 C49 C50 120.4(7)
C48 C49 H49 119.8
C50 C49 H49 119.8
O6 C50 C49 118.4(6)
O6 C50 C45 122.4(5)
C49 C50 C45 119.2(6)
C34 C51 H51A 109.5
C34 C51 H51B 109.5
H51A C51 H51B 109.5
C34 C51 H51C 109.5
H51A C51 H51C 109.5
H51B C51 H51C 109.5
C47 C52 H52A 109.5
C47 C52 H52B 109.5
H52A C52 H52B 109.5
C47 C52 H52C 109.5
H52A C52 H52C 109.5
H52B C52 H52C 109.5
O7 C53 C55 111.9(6)
O7 C53 C54 108.9(6)
C55 C53 C54 115.7(6)
O7 C53 H53 106.6
C55 C53 H53 106.6
C54 C53 H53 106.6
C53 C54 H54A 109.5
C53 C54 H54B 109.5
H54A C54 H54B 109.5
C53 C54 H54C 109.5
H54A C54 H54C 109.5
H54B C54 H54C 109.5
C53 C55 H55A 109.5
C53 C55 H55B 109.5
H55A C55 H55B 109.5
C53 C55 H55C 109.5
H55A C55 H55C 109.5
H55B C55 H55C 109.5
O8 C56 C57 109.6(5)
O8 C56 C58 110.0(5)
C57 C56 C58 109.5(6)
O8 C56 H56 109.3
C57 C56 H56 109.3
C58 C56 H56 109.3
C56 C57 H57A 109.5
C56 C57 H57B 109.5
H57A C57 H57B 109.5
C56 C57 H57C 109.5
H57A C57 H57C 109.5
H57B C57 H57C 109.5
C56 C58 H58A 109.5
C56 C58 H58B 109.5
H58A C58 H58B 109.5
C56 C58 H58C 109.5
H58A C58 H58C 109.5
H58B C58 H58C 109.5
O9 C61 C66 122.3(5)
O9 C61 C62 118.7(6)
C66 C61 C62 118.9(6)
C63 C62 C61 121.5(6)
C63 C62 H62 119.2
C61 C62 H62 119.2
C62 C63 C64 120.7(6)
C62 C63 H63 119.7
C64 C63 H63 119.7
C63 C64 C65 118.0(7)
C63 C64 C81 121.6(7)
C65 C64 C81 120.4(7)
C66 C65 C64 122.3(6)
C66 C65 H65 118.9
C64 C65 H65 118.9
C65 C66 C61 118.6(6)
C65 C66 C67 120.0(6)
C61 C66 C67 121.5(6)
N5 C67 C66 111.3(5)
N5 C67 H67A 109.4
C66 C67 H67A 109.4
N5 C67 H67B 109.4
C66 C67 H67B 109.4
H67A C67 H67B 108.0
N5 C68 C69 114.3(5)
N5 C68 C73 107.6(5)
C69 C68 C73 111.6(5)
N5 C68 H68 107.7
C69 C68 H68 107.7
C73 C68 H68 107.7
C68 C69 C70 111.2(5)
C68 C69 H69A 109.4
C70 C69 H69A 109.4
C68 C69 H69B 109.4
C70 C69 H69B 109.4
H69A C69 H69B 108.0
C69 C70 C71 110.9(6)
C69 C70 H70A 109.5
C71 C70 H70A 109.5
C69 C70 H70B 109.5
C71 C70 H70B 109.5
H70A C70 H70B 108.0
C70 C71 C72 110.6(5)
C70 C71 H71A 109.5
C72 C71 H71A 109.5
C70 C71 H71B 109.5
C72 C71 H71B 109.5
H71A C71 H71B 108.1
C73 C72 C71 111.5(5)
C73 C72 H72A 109.3
C71 C72 H72A 109.3
C73 C72 H72B 109.3
C71 C72 H72B 109.3
H72A C72 H72B 108.0
N6 C73 C68 107.4(4)
N6 C73 C72 112.6(5)
C68 C73 C72 111.3(5)
N6 C73 H73 108.5
C68 C73 H73 108.5
C72 C73 H73 108.5
N6 C74 C75 111.1(4)
N6 C74 H74A 109.4
C75 C74 H74A 109.4
N6 C74 H74B 109.4
C75 C74 H74B 109.4
H74A C74 H74B 108.0
C76 C75 C80 119.6(6)
C76 C75 C74 120.0(6)
C80 C75 C74 120.4(5)
C75 C76 C77 123.5(7)
C75 C76 H76 118.3
C77 C76 H76 118.3
C76 C77 C78 116.7(6)
C76 C77 C82 121.8(7)
C78 C77 C82 121.5(6)
C79 C78 C77 120.9(6)
C79 C78 H78 119.5
C77 C78 H78 119.5
C78 C79 C80 122.4(6)
C78 C79 H79 118.8
C80 C79 H79 118.8
O10 C80 C79 120.9(6)
O10 C80 C75 122.1(5)
C79 C80 C75 117.0(6)
C64 C81 H81A 109.5
C64 C81 H81B 109.5
H81A C81 H81B 109.5
C64 C81 H81C 109.5
H81A C81 H81C 109.5
H81B C81 H81C 109.5
C77 C82 H82A 109.5
C77 C82 H82B 109.5
H82A C82 H82B 109.5
C77 C82 H82C 109.5
H82A C82 H82C 109.5
H82B C82 H82C 109.5
O11 C83 C84 109.7(6)
O11 C83 C85 108.8(6)
C84 C83 C85 112.0(7)
O11 C83 H83 108.8
C84 C83 H83 108.8
C85 C83 H83 108.8
C83 C84 H84A 109.5
C83 C84 H84B 109.5
H84A C84 H84B 109.5
C83 C84 H84C 109.5
H84A C84 H84C 109.5
H84B C84 H84C 109.5
C83 C85 H85A 109.5
C83 C85 H85B 109.5
H85A C85 H85B 109.5
C83 C85 H85C 109.5
H85A C85 H85C 109.5
H85B C85 H85C 109.5
O12 C86 C88 107.2(7)
O12 C86 C87 107.4(6)
C88 C86 C87 111.6(9)
O12 C86 H86 110.2
C88 C86 H86 110.2
C87 C86 H86 110.2
C86 C87 H87A 109.5
C86 C87 H87B 109.5
H87A C87 H87B 109.5
C86 C87 H87C 109.5
H87A C87 H87C 109.5
H87B C87 H87C 109.5
C86 C88 H88A 109.5
C86 C88 H88B 109.5
H88A C88 H88B 109.5
C86 C88 H88C 109.5
H88A C88 H88C 109.5
H88B C88 H88C 109.5
O13 C91 C92 115.5(13)
O13 C91 H91A 108.4
C92 C91 H91A 108.4
O13 C91 H91B 108.4
C92 C91 H91B 108.4
H91A C91 H91B 107.5
C91 C92 H92A 109.5
C91 C92 H92B 109.5
H92A C92 H92B 109.5
C91 C92 H92C 109.5
H92A C92 H92C 109.5
H92B C92 H92C 109.5
O13 C93 C94 115.0(15)
O13 C93 H93A 108.5
C94 C93 H93A 108.5
O13 C93 H93B 108.5
C94 C93 H93B 108.5
H93A C93 H93B 107.5
C93 C94 H94A 109.5
C93 C94 H94B 109.5
H94A C94 H94B 109.5
C93 C94 H94C 109.5
H94A C94 H94C 109.5
H94B C94 H94C 109.5
C8 N1 C7 113.7(5)
C8 N1 Ti1 112.6(4)
C7 N1 Ti1 111.3(4)
C8 N1 H1 106.2
C7 N1 H1 106.2
Ti1 N1 H1 106.2
C14 N2 C13 114.3(5)
C14 N2 Ti1 110.9(4)
C13 N2 Ti1 111.9(4)
C14 N2 H2A 106.3
C13 N2 H2A 106.3
Ti1 N2 H2A 106.3
C37 N3 C38 113.6(4)
C37 N3 Ti2 111.5(3)
C38 N3 Ti2 113.6(4)
C37 N3 H3A 105.7
C38 N3 H3A 105.7
Ti2 N3 H3A 105.7
C43 N4 C44 114.7(5)
C43 N4 Ti2 111.1(3)
C44 N4 Ti2 110.5(3)
C43 N4 H4 106.7
C44 N4 H4 106.7
Ti2 N4 H4 106.7
C68 N5 C67 114.2(5)
C68 N5 Ti3 112.6(3)
C67 N5 Ti3 110.7(3)
C68 N5 H5A 106.3
C67 N5 H5A 106.3
Ti3 N5 H5A 106.3
C74 N6 C73 113.5(4)
C74 N6 Ti3 111.8(3)
C73 N6 Ti3 112.4(3)
C74 N6 H6 106.2
C73 N6 H6 106.2
Ti3 N6 H6 106.2
C1 O1 Ti1 138.7(4)
C20 O2 Ti1 137.5(4)
C23 O3 Ti1 136.2(4)
C26 O4 Ti1 140.1(5)
C31 O5 Ti2 135.8(4)
C50 O6 Ti2 136.4(4)
C53 O7 Ti2 141.7(5)
C56 O8 Ti2 138.6(4)
C61 O9 Ti3 138.8(4)
C80 O10 Ti3 140.1(4)
C83 O11 Ti3 140.8(4)
C86 O12 Ti3 132.2(5)
C93 O13 C91 114.6(13)
O4 Ti1 O3 105.3(2)
O4 Ti1 O2 98.3(2)
O3 Ti1 O2 91.37(18)
O4 Ti1 O1 92.3(2)
O3 Ti1 O1 96.96(18)
O2 Ti1 O1 164.28(19)
O4 Ti1 N2 89.0(2)
O3 Ti1 N2 164.2(2)
O2 Ti1 N2 79.68(18)
O1 Ti1 N2 89.02(18)
O4 Ti1 N1 161.87(19)
O3 Ti1 N1 92.02(19)
O2 Ti1 N1 86.40(18)
O1 Ti1 N1 80.03(18)
N2 Ti1 N1 74.56(19)
O7 Ti2 O8 105.7(2)
O7 Ti2 O6 93.6(2)
O8 Ti2 O6 96.58(18)
O7 Ti2 O5 99.0(2)
O8 Ti2 O5 92.16(18)
O6 Ti2 O5 162.13(17)
O7 Ti2 N3 88.23(19)
O8 Ti2 N3 165.16(18)
O6 Ti2 N3 87.37(17)
O5 Ti2 N3 80.45(17)
O7 Ti2 N4 161.4(2)
O8 Ti2 N4 92.17(19)
O6 Ti2 N4 79.17(17)
O5 Ti2 N4 84.96(17)
N3 Ti2 N4 74.47(17)
O11 Ti3 O12 105.4(2)
O11 Ti3 O10 93.17(19)
O12 Ti3 O10 96.50(19)
O11 Ti3 O9 97.55(19)
O12 Ti3 O9 90.40(18)
O10 Ti3 O9 165.25(18)
O11 Ti3 N6 161.91(19)
O12 Ti3 N6 91.94(19)
O10 Ti3 N6 79.63(17)
O9 Ti3 N6 87.14(17)
O11 Ti3 N5 89.27(19)
O12 Ti3 N5 163.2(2)
O10 Ti3 N5 90.62(17)
O9 Ti3 N5 79.46(17)
N6 Ti3 N5 74.36(17)

loop_
_geom_bond_atom_site_label_1
_geom_bond_atom_site_label_2
_geom_bond_distance
C1 O1 1.340(7)
C1 C2 1.409(8)
C1 C6 1.427(9)
C2 C3 1.382(10)
C2 H2 0.9500
C3 C4 1.364(10)
C3 H3 0.9500
C4 C5 1.390(9)
C4 C21 1.517(10)
C5 C6 1.381(9)
C5 H5 0.9500
C6 C7 1.500(8)
C7 N1 1.493(8)
C7 H7A 0.9900
C7 H7B 0.9900
C8 N1 1.474(7)
C8 C13 1.507(9)
C8 C9 1.516(10)
C8 H8 1.0000
C9 C10 1.513(11)
C9 H9A 0.9900
C9 H9B 0.9900
C10 C11 1.517(13)
C10 H10A 0.9900
C10 H10B 0.9900
C11 C12 1.551(13)
C11 H11A 0.9900
C11 H11B 0.9900
C12 C13 1.527(9)
C12 H12A 0.9900
C12 H12B 0.9900
C13 N2 1.496(8)
C13 H13 1.0000
C14 N2 1.472(8)
C14 C15 1.504(9)
C14 H14A 0.9900
C14 H14B 0.9900
C15 C20 1.386(9)
C15 C16 1.388(9)
C16 C17 1.384(10)
C16 H16 0.9500
C17 C18 1.383(11)
C17 C22 1.535(11)
C18 C19 1.368(10)
C18 H18 0.9500
C19 C20 1.389(9)
C19 H19 0.9500
C20 O2 1.341(8)
C21 H21A 0.9800
C21 H21B 0.9800
C21 H21C 0.9800
C22 H22A 0.9800
C22 H22B 0.9800
C22 H22C 0.9800
C23 O3 1.421(7)
C23 C24 1.531(4)
C23 C25 1.532(5)
C23 H23 1.0000
C24 H24A 0.9800
C24 H24B 0.9800
C24 H24C 0.9800
C25 H25A 0.9800
C25 H25B 0.9800
C25 H25C 0.9800
C26 O4 1.360(9)
C26 C27 1.528(5)
C26 C28 1.532(5)
C26 H26 1.0000
C27 H27A 0.9800
C27 H27B 0.9800
C27 H27C 0.9800
C28 H28A 0.9800
C28 H28B 0.9800
C28 H28C 0.9800
C31 O5 1.332(7)
C31 C36 1.388(8)
C31 C32 1.401(8)
C32 C33 1.382(8)
C32 H32 0.9500
C33 C34 1.378(9)
C33 H33 0.9500
C34 C35 1.383(8)
C34 C51 1.516(9)
C35 C36 1.401(8)
C35 H35 0.9500
C36 C37 1.505(8)
C37 N3 1.484(7)
C37 H37A 0.9900
C37 H37B 0.9900
C38 N3 1.485(7)
C38 C43 1.510(9)
C38 C39 1.539(8)
C38 H38 1.0000
C39 C40 1.528(9)
C39 H39A 0.9900
C39 H39B 0.9900
C40 C41 1.498(10)
C40 H40A 0.9900
C40 H40B 0.9900
C41 C42 1.523(10)
C41 H41A 0.9900
C41 H41B 0.9900
C42 C43 1.528(8)
C42 H42A 0.9900
C42 H42B 0.9900
C43 N4 1.475(7)
C43 H43 1.0000
C44 N4 1.475(7)
C44 C45 1.506(8)
C44 H44A 0.9900
C44 H44B 0.9900
C45 C46 1.389(8)
C45 C50 1.412(8)
C46 C47 1.380(9)
C46 H46 0.9500
C47 C48 1.393(10)
C47 C52 1.518(10)
C48 C49 1.379(10)
C48 H48 0.9500
C49 C50 1.396(8)
C49 H49 0.9500
C50 O6 1.350(7)
C51 H51A 0.9800
C51 H51B 0.9800
C51 H51C 0.9800
C52 H52A 0.9800
C52 H52B 0.9800
C52 H52C 0.9800
C53 O7 1.397(7)
C53 C55 1.522(5)
C53 C54 1.526(5)
C53 H53 1.0000
C54 H54A 0.9800
C54 H54B 0.9800
C54 H54C 0.9800
C55 H55A 0.9800
C55 H55B 0.9800
C55 H55C 0.9800
C56 O8 1.413(7)
C56 C57 1.531(4)
C56 C58 1.532(5)
C56 H56 1.0000
C57 H57A 0.9800
C57 H57B 0.9800
C57 H57C 0.9800
C58 H58A 0.9800
C58 H58B 0.9800
C58 H58C 0.9800
C61 O9 1.337(7)
C61 C66 1.399(8)
C61 C62 1.405(8)
C62 C63 1.371(9)
C62 H62 0.9500
C63 C64 1.385(10)
C63 H63 0.9500
C64 C65 1.404(9)
C64 C81 1.516(10)
C65 C66 1.394(9)
C65 H65 0.9500
C66 C67 1.502(8)
C67 N5 1.483(7)
C67 H67A 0.9900
C67 H67B 0.9900
C68 N5 1.477(7)
C68 C69 1.512(8)
C68 C73 1.517(8)
C68 H68 1.0000
C69 C70 1.519(9)
C69 H69A 0.9900
C69 H69B 0.9900
C70 C71 1.521(9)
C70 H70A 0.9900
C70 H70B 0.9900
C71 C72 1.531(8)
C71 H71A 0.9900
C71 H71B 0.9900
C72 C73 1.530(8)
C72 H72A 0.9900
C72 H72B 0.9900
C73 N6 1.496(7)
C73 H73 1.0000
C74 N6 1.493(7)
C74 C75 1.506(8)
C74 H74A 0.9900
C74 H74B 0.9900
C75 C76 1.373(8)
C75 C80 1.425(8)
C76 C77 1.388(8)
C76 H76 0.9500
C77 C78 1.406(9)
C77 C82 1.519(9)
C78 C79 1.374(9)
C78 H78 0.9500
C79 C80 1.394(8)
C79 H79 0.9500
C80 O10 1.319(7)
C81 H81A 0.9800
C81 H81B 0.9800
C81 H81C 0.9800
C82 H82A 0.9800
C82 H82B 0.9800
C82 H82C 0.9800
C83 O11 1.390(8)
C83 C84 1.534(5)
C83 C85 1.536(5)
C83 H83 1.0000
C84 H84A 0.9800
C84 H84B 0.9800
C84 H84C 0.9800
C85 H85A 0.9800
C85 H85B 0.9800
C85 H85C 0.9800
C86 O12 1.398(8)
C86 C88 1.531(5)
C86 C87 1.534(5)
C86 H86 1.0000
C87 H87A 0.9800
C87 H87B 0.9800
C87 H87C 0.9800
C88 H88A 0.9800
C88 H88B 0.9800
C88 H88C 0.9800
C91 O13 1.341(5)
C91 C92 1.529(5)
C91 H91A 0.9900
C91 H91B 0.9900
C92 H92A 0.9800
C92 H92B 0.9800
C92 H92C 0.9800
C93 O13 1.332(5)
C93 C94 1.531(5)
C93 H93A 0.9900
C93 H93B 0.9900
C94 H94A 0.9800
C94 H94B 0.9800
C94 H94C 0.9800
N1 Ti1 2.274(5)
N1 H1 0.9300
N2 Ti1 2.256(5)
N2 H2A 0.9300
N3 Ti2 2.256(5)
N3 H3A 0.9300
N4 Ti2 2.276(4)
N4 H4 0.9300
N5 Ti3 2.289(5)
N5 H5A 0.9300
N6 Ti3 2.264(5)
N6 H6 0.9300
O1 Ti1 1.909(4)
O2 Ti1 1.908(4)
O3 Ti1 1.810(4)
O4 Ti1 1.805(4)
O5 Ti2 1.932(4)
O6 Ti2 1.926(4)
O7 Ti2 1.799(4)
O8 Ti2 1.806(4)
O9 Ti3 1.927(4)
O10 Ti3 1.920(4)
O11 Ti3 1.812(5)
O12 Ti3 1.814(4)
